data_7250286
loop_
_publ_author_name
'Elzein, Ahmed'
'Al Jomeh, Ghadah Abdullah S.'
'Tizzard, Graham J.'
'Coles, Simon J.'
'Banti, Christina N.'
'Hadjikakou, Sotiris K.'
'Kostakis, George E.'

_publ_section_title
;
 Investigating the antimicrobial activity of 1-heteroaryl benzotriazole
 silver compounds
;
_journal_issue 15
_journal_name_full 'RSC Advances'
_journal_page_first 11431
_journal_page_last 11440
_journal_paper_doi 10.1039/D5RA01072A
_journal_volume 15
_journal_year 2025
_chemical_absolute_configuration ad
_chemical_formula_moiety 'C30 H20 Ag N9 O3'
_chemical_formula_sum 'C30 H20 Ag N9 O3'
_chemical_formula_weight 662.42
_space_group_crystal_system monoclinic
_space_group_IT_number 9
_space_group_name_Hall 'I -2ya'
_space_group_name_H-M_alt 'I 1 a 1'
_atom_sites_solution_hydrogens geom
_atom_sites_solution_primary dual
_audit_creation_date 2024-09-19
_audit_creation_method
;
Olex2 1.5-dev
(compiled 2024.09.15 svn.r80dc2fcf for OlexSys, GUI svn.r7033)
;
_audit_update_record
;
2024-10-04 deposited with the CCDC.	2025-03-31 downloaded from the CCDC.
;
_cell_angle_alpha 90
_cell_angle_beta 105.206(3)
_cell_angle_gamma 90
_cell_formula_units_Z 4
_cell_length_a 26.5565(8)
_cell_length_b 3.81000(10)
_cell_length_c 25.8471(9)
_cell_measurement_reflns_used 3650
_cell_measurement_temperature 100(2)
_cell_measurement_theta_max 39.9180
_cell_measurement_theta_min 2.3950
_cell_volume 2523.66(14)
_computing_cell_refinement 'CrysAlisPro 1.171.43.137a (Rigaku OD, 2024)'
_computing_data_collection 'GDA - generic data acquisition software'
_computing_data_reduction 'CrysAlisPro 1.171.43.137a (Rigaku OD, 2024)'
_computing_molecular_graphics 'Olex2 1.5-dev (Dolomanov et al., 2009)'
_computing_publication_material 'Olex2 1.5-dev (Dolomanov et al., 2009)'
_computing_structure_refinement 'SHELXL 2019/3 (Sheldrick, 2015)'
_computing_structure_solution 'SHELXT 2018/2 (Sheldrick, 2018)'
_diffrn_ambient_temperature 100(2)
_diffrn_detector 'Photon counting pixel array'
_diffrn_detector_area_resol_mean 5.8140
_diffrn_detector_type 'Dectris PILATUS 2M'
_diffrn_measured_fraction_theta_full 0.985
_diffrn_measured_fraction_theta_max 0.960
_diffrn_measurement_details
;
List of Runs (angles in degrees, time in seconds):

  # Type    Start    End  Width  t~exp~   \w     \q     \k     \f   Frames
#--------------------------------------------------------------------------
  1  \f      0.00 180.00   0.20    0.20   0.00  20.00   0.00    --   900
  2  \w   -135.00  35.00   0.20    0.20    --   40.00   0.00   0.00  850
  3  \w   -135.00  35.00   0.20    0.20    --   40.00   0.00 120.00  850
  4  \w   -135.00  35.00   0.20    0.20    --   40.00   0.00 240.00  850
;
_diffrn_measurement_device 'Fixed \c 3-circle diffractometer'
_diffrn_measurement_device_type 'Fluid Film Devices'
_diffrn_measurement_method 'shutterless \w and \f scans'
_diffrn_orient_matrix_type 'CrysAlisPro convention (1999,Acta A55,543-557)'
_diffrn_orient_matrix_UB_11 -0.0102330000
_diffrn_orient_matrix_UB_12 -0.0422711000
_diffrn_orient_matrix_UB_13 -0.0412278000
_diffrn_orient_matrix_UB_21 0.0302846000
_diffrn_orient_matrix_UB_22 0.1631546000
_diffrn_orient_matrix_UB_23 -0.0036408000
_diffrn_orient_matrix_UB_31 0.0249847000
_diffrn_orient_matrix_UB_32 -0.2147610000
_diffrn_orient_matrix_UB_33 0.0053001000
_diffrn_radiation_monochromator 'Silicon 111'
_diffrn_radiation_probe x-ray
_diffrn_radiation_type Synchrotron
_diffrn_radiation_wavelength 1.0402
_diffrn_reflns_av_R_equivalents 0.0479
_diffrn_reflns_av_unetI/netI 0.0704
_diffrn_reflns_Laue_measured_fraction_full 0.985
_diffrn_reflns_Laue_measured_fraction_max 0.960
_diffrn_reflns_limit_h_max 32
_diffrn_reflns_limit_h_min -32
_diffrn_reflns_limit_k_max 4
_diffrn_reflns_limit_k_min -4
_diffrn_reflns_limit_l_max 31
_diffrn_reflns_limit_l_min -30
_diffrn_reflns_number 8204
_diffrn_reflns_point_group_measured_fraction_full 0.900
_diffrn_reflns_point_group_measured_fraction_max 0.866
_diffrn_reflns_theta_full 38.618
_diffrn_reflns_theta_max 39.936
_diffrn_reflns_theta_min 2.326
_diffrn_source 'Diamond Light Source Beamline I19-1'
_diffrn_source_type 'Undulator, I19, DLS, RAL'
_exptl_absorpt_coefficient_mu 2.541
_exptl_absorpt_correction_T_max 1.00000
_exptl_absorpt_correction_T_min 0.58135
_exptl_absorpt_correction_type multi-scan
_exptl_absorpt_process_details
;
CrysAlisPro 1.171.43.137a (Rigaku Oxford Diffraction, 2024)
Empirical absorption correction using spherical harmonics,
implemented in SCALE3 ABSPACK scaling algorithm.
;
_exptl_crystal_colour colourless
_exptl_crystal_colour_primary colourless
_exptl_crystal_density_diffrn 1.743
_exptl_crystal_description needle
_exptl_crystal_F_000 1336
_exptl_crystal_recrystallization_method 'The material was used as supplied'
_exptl_crystal_size_max 0.17
_exptl_crystal_size_mid 0.009
_exptl_crystal_size_min 0.007
_refine_diff_density_max 1.186
_refine_diff_density_min -1.227
_refine_diff_density_rms 0.133
_refine_ls_abs_structure_details
;
 Refined as an inversion twin.
;
_refine_ls_abs_structure_Flack 0.45(4)
_refine_ls_extinction_method none
_refine_ls_goodness_of_fit_ref 1.015
_refine_ls_hydrogen_treatment constr
_refine_ls_matrix_type full
_refine_ls_number_parameters 389
_refine_ls_number_reflns 4318
_refine_ls_number_restraints 371
_refine_ls_restrained_S_all 0.977
_refine_ls_R_factor_all 0.0837
_refine_ls_R_factor_gt 0.0623
_refine_ls_shift/su_max 0.000
_refine_ls_shift/su_mean 0.000
_refine_ls_structure_factor_coef Fsqd
_refine_ls_weighting_details 'w=1/[\s^2^(Fo^2^)+(0.1120P)^2^] where P=(Fo^2^+2Fc^2^)/3'
_refine_ls_weighting_scheme calc
_refine_ls_wR_factor_gt 0.1540
_refine_ls_wR_factor_ref 0.1733
_reflns_Friedel_coverage 0.804
_reflns_Friedel_fraction_full 0.815
_reflns_Friedel_fraction_max 0.772
_reflns_number_gt 3432
_reflns_number_total 4318
_reflns_threshold_expression 'I > 2\s(I)'
_cod_data_source_file d5ra01072a2.cif
_cod_data_source_block 2022ncs0490_dls_v
_cod_original_cell_volume 2523.65(14)
_cod_database_code 7250286
_shelx_shelxl_version_number 2019/3
_chemical_oxdiff_formula 'C30 H20 Ag N9 O3'
_shelx_space_group_comment
;
The symmetry employed for this shelxl refinement is uniquely defined
by the following loop, which should always be used as a source of
symmetry information in preference to the above space-group names.
They are only intended as comments.
;
_shelx_estimated_absorpt_t_max 0.982
_shelx_estimated_absorpt_t_min 0.672
_olex2_refinement_description
;
1. Twinned data refinement
 Scales: 0.55(4)
 0.45(4)
2. Fixed Uiso
 At 1.2 times of:
  All C(H) groups
3. Rigid body (RIGU) restrains
 All non-hydrogen atoms
 with sigma for 1-2 distances of 0.004 and sigma for 1-3 distances of 0.004
4.a Aromatic/amide H refined with riding coordinates:
 C2(H2), C3(H3), C4(H4), C5(H5), C8(H8), C9(H9), C11(H11), C12(H12), C13(H13),
 C14(H14), C17(H17), C18(H18), C19(H19), C20(H20), C23(H23), C24(H24), C26(H26),
  C27(H27), C28(H28), C29(H29)
;
_olex2_diffrn_ambient_temperature_device 'Oxford Cryosystems'
_olex2_exptl_crystal_mounting_method 'The crystal was mounted on a MITIGEN holder in oil'
_olex2_submission_original_sample_id GA171
_olex2_submission_special_instructions 'No special instructions were received'
_oxdiff_exptl_absorpt_empirical_details
;
Empirical correction (ABSPACK) includes:
- Absorption correction using spherical harmonics
- Frame scaling
- Detector area scaling
- B-factor correction
;
_oxdiff_exptl_absorpt_empirical_full_max 4.165
_oxdiff_exptl_absorpt_empirical_full_min 0.220

loop_
_space_group_symop_operation_xyz
'x, y, z'
'x+1/2, -y, z'
'x+1/2, y+1/2, z+1/2'
'x+1, -y+1/2, z+1/2'

loop_
_atom_site_label
_atom_site_type_symbol
_atom_site_fract_x
_atom_site_fract_y
_atom_site_fract_z
_atom_site_U_iso_or_equiv
_atom_site_adp_type
_atom_site_occupancy
_atom_site_site_symmetry_order
_atom_site_calc_flag
_atom_site_refinement_flags_posn
_atom_site_refinement_flags_adp
_atom_site_refinement_flags_occupancy
_atom_site_disorder_assembly
_atom_site_disorder_group
Ag1 Ag 0.50457(4) 0.7124(3) 0.38349(4) 0.0472(4) Uani 1 1 d . . . . .
O1 O 0.4615(4) 0.680(3) 0.2880(4) 0.051(3) Uani 1 1 d . . . . .
O2 O 0.5371(3) 0.942(4) 0.3108(4) 0.057(3) Uani 1 1 d . . . . .
O3 O 0.4957(4) 0.880(4) 0.2268(4) 0.066(3) Uani 1 1 d . . . . .
N1 N 0.4437(3) 0.985(3) 0.4185(4) 0.036(2) Uani 1 1 d . . . . .
N2 N 0.4455(3) 0.975(3) 0.4695(4) 0.034(2) Uani 1 1 d . . . . .
N3 N 0.4020(4) 1.136(3) 0.4763(4) 0.029(2) Uani 1 1 d . . . . .
N4 N 0.3513(3) 1.324(2) 0.5311(4) 0.0239(19) Uani 1 1 d . . . . .
N5 N 0.5655(3) 0.419(3) 0.4443(4) 0.032(2) Uani 1 1 d . . . . .
N6 N 0.5601(3) 0.415(3) 0.4929(4) 0.033(2) Uani 1 1 d . . . . .
N7 N 0.6026(4) 0.255(2) 0.5259(4) 0.027(2) Uani 1 1 d . . . . .
N8 N 0.6464(3) 0.065(3) 0.6096(3) 0.0246(19) Uani 1 1 d . . . . .
N9 N 0.4982(4) 0.830(3) 0.2740(5) 0.045(3) Uani 1 1 d . . . . .
C1 C 0.3987(5) 1.162(3) 0.3913(5) 0.031(2) Uani 1 1 d . . . . .
C2 C 0.3813(6) 1.236(3) 0.3381(6) 0.029(3) Uani 1 1 d . . . . .
H2 H 0.400710 1.171097 0.313543 0.035 Uiso 1 1 calc R U . . .
C3 C 0.3340(5) 1.410(4) 0.3213(5) 0.036(3) Uani 1 1 d . . . . .
H3 H 0.320221 1.465537 0.284426 0.043 Uiso 1 1 calc R U . . .
C4 C 0.3068(5) 1.504(3) 0.3584(5) 0.034(3) Uani 1 1 d . . . . .
H4 H 0.274276 1.621090 0.345759 0.041 Uiso 1 1 calc R U . . .
C5 C 0.3240(4) 1.438(3) 0.4117(5) 0.029(2) Uani 1 1 d . . . . .
H5 H 0.305074 1.508786 0.436397 0.035 Uiso 1 1 calc R U . . .
C6 C 0.3717(5) 1.257(3) 0.4282(5) 0.028(2) Uani 1 1 d . . . . .
C7 C 0.3952(4) 1.168(3) 0.5286(5) 0.024(2) Uani 1 1 d . . . . .
C8 C 0.4340(4) 1.038(3) 0.5732(4) 0.029(2) Uani 1 1 d . . . . .
H8 H 0.464092 0.921772 0.568490 0.035 Uiso 1 1 calc R U . . .
C9 C 0.4267(4) 1.086(4) 0.6226(5) 0.031(2) Uani 1 1 d . . . . .
H9 H 0.452356 1.007388 0.653441 0.037 Uiso 1 1 calc R U . . .
C10 C 0.3806(5) 1.253(3) 0.6284(5) 0.027(2) Uani 1 1 d . . . . .
C11 C 0.3703(5) 1.318(3) 0.6788(5) 0.029(3) Uani 1 1 d . . . . .
H11 H 0.394668 1.244709 0.710809 0.034 Uiso 1 1 calc R U . . .
C12 C 0.3257(4) 1.486(3) 0.6815(5) 0.034(2) Uani 1 1 d . . . . .
H12 H 0.319259 1.530201 0.715335 0.040 Uiso 1 1 calc R U . . .
C13 C 0.2896(4) 1.593(3) 0.6348(5) 0.030(2) Uani 1 1 d . . . . .
H13 H 0.258584 1.708202 0.637293 0.035 Uiso 1 1 calc R U . . .
C14 C 0.2977(4) 1.536(3) 0.5846(5) 0.027(2) Uani 1 1 d . . . . .
H14 H 0.272488 1.606080 0.552955 0.033 Uiso 1 1 calc R U . . .
C15 C 0.3447(4) 1.371(3) 0.5819(4) 0.024(2) Uani 1 1 d . . . . .
C16 C 0.6134(5) 0.260(3) 0.4445(5) 0.025(2) Uani 1 1 d . . . . .
C17 C 0.6355(6) 0.215(3) 0.4025(6) 0.032(3) Uani 1 1 d . . . . .
H17 H 0.618336 0.280804 0.366749 0.039 Uiso 1 1 calc R U . . .
C18 C 0.6852(5) 0.063(4) 0.4164(5) 0.035(3) Uani 1 1 d . . . . .
H18 H 0.703184 0.032258 0.389365 0.042 Uiso 1 1 calc R U . . .
C19 C 0.7092(4) -0.043(4) 0.4683(5) 0.034(3) Uani 1 1 d . . . . .
H19 H 0.742824 -0.147303 0.475577 0.040 Uiso 1 1 calc R U . . .
C20 C 0.6861(4) -0.004(3) 0.5095(4) 0.030(2) Uani 1 1 d . . . . .
H20 H 0.702558 -0.081298 0.544900 0.036 Uiso 1 1 calc R U . . .
C21 C 0.6372(4) 0.154(3) 0.4965(4) 0.026(2) Uani 1 1 d . . . . .
C22 C 0.6053(5) 0.213(3) 0.5807(5) 0.024(2) Uani 1 1 d . . . . .
C23 C 0.5624(4) 0.341(3) 0.5996(5) 0.029(2) Uani 1 1 d . . . . .
H23 H 0.533362 0.454779 0.576305 0.035 Uiso 1 1 calc R U . . .
C24 C 0.5654(5) 0.293(3) 0.6523(5) 0.032(3) Uani 1 1 d . . . . .
H24 H 0.538356 0.377348 0.666829 0.038 Uiso 1 1 calc R U . . .
C25 C 0.6089(4) 0.115(3) 0.6856(5) 0.029(2) Uani 1 1 d . . . . .
C26 C 0.6142(4) 0.058(4) 0.7412(5) 0.032(3) Uani 1 1 d . . . . .
H26 H 0.587707 0.134650 0.757224 0.039 Uiso 1 1 calc R U . . .
C27 C 0.6574(5) -0.107(3) 0.7711(5) 0.033(3) Uani 1 1 d . . . . .
H27 H 0.660873 -0.145290 0.808247 0.039 Uiso 1 1 calc R U . . .
C28 C 0.6971(5) -0.223(3) 0.7483(5) 0.033(3) Uani 1 1 d . . . . .
H28 H 0.726372 -0.346545 0.769483 0.039 Uiso 1 1 calc R U . . .
C29 C 0.6931(5) -0.156(3) 0.6946(5) 0.029(2) Uani 1 1 d . . . . .
H29 H 0.720573 -0.225799 0.679494 0.035 Uiso 1 1 calc R U . . .
C30 C 0.6494(4) 0.012(3) 0.6626(4) 0.024(2) Uani 1 1 d . . . . .

loop_
_atom_site_aniso_label
_atom_site_aniso_U_11
_atom_site_aniso_U_22
_atom_site_aniso_U_33
_atom_site_aniso_U_23
_atom_site_aniso_U_13
_atom_site_aniso_U_12
Ag1 0.0283(4) 0.0742(8) 0.0378(5) 0.0079(7) 0.0061(3) 0.0045(6)
O1 0.034(5) 0.081(8) 0.036(5) 0.006(5) 0.007(4) -0.018(4)
O2 0.031(4) 0.104(9) 0.035(5) -0.005(5) 0.008(4) -0.020(5)
O3 0.042(6) 0.113(10) 0.042(5) 0.012(6) 0.012(4) -0.007(6)
N1 0.026(4) 0.050(7) 0.032(5) -0.003(5) 0.006(4) -0.008(4)
N2 0.025(4) 0.046(7) 0.032(4) -0.002(4) 0.009(4) -0.001(4)
N3 0.023(4) 0.034(6) 0.031(4) -0.007(4) 0.007(3) -0.005(4)
N4 0.019(4) 0.023(5) 0.030(5) -0.004(4) 0.007(4) -0.007(3)
N5 0.023(4) 0.039(6) 0.031(4) 0.009(4) 0.003(4) -0.006(4)
N6 0.019(4) 0.044(6) 0.033(5) 0.007(5) -0.001(3) -0.002(4)
N7 0.022(4) 0.033(6) 0.025(4) 0.000(4) 0.004(3) 0.004(3)
N8 0.014(4) 0.030(6) 0.029(4) 0.001(4) 0.005(3) -0.007(4)
N9 0.032(5) 0.065(8) 0.034(5) 0.000(5) 0.005(4) -0.002(5)
C1 0.024(5) 0.039(7) 0.029(5) -0.006(5) 0.007(4) -0.011(4)
C2 0.031(6) 0.038(7) 0.020(5) -0.005(4) 0.010(5) -0.016(4)
C3 0.040(6) 0.035(7) 0.031(6) -0.002(5) 0.008(5) -0.006(5)
C4 0.037(6) 0.032(7) 0.031(5) 0.001(5) 0.007(4) -0.002(5)
C5 0.026(5) 0.029(6) 0.034(5) -0.001(5) 0.012(4) -0.008(4)
C6 0.028(5) 0.033(7) 0.022(5) -0.005(4) 0.005(4) -0.012(4)
C7 0.024(5) 0.026(6) 0.024(5) -0.007(4) 0.008(4) -0.010(4)
C8 0.022(5) 0.029(7) 0.037(5) 0.001(5) 0.008(4) -0.008(5)
C9 0.017(5) 0.038(7) 0.035(5) -0.006(5) 0.003(4) -0.007(5)
C10 0.024(5) 0.024(6) 0.030(5) -0.002(4) 0.006(4) -0.006(4)
C11 0.031(6) 0.033(7) 0.019(5) -0.002(5) 0.001(5) -0.006(5)
C12 0.039(6) 0.032(7) 0.032(5) -0.003(5) 0.013(4) -0.009(5)
C13 0.024(5) 0.030(6) 0.037(5) -0.003(5) 0.012(4) -0.005(5)
C14 0.025(5) 0.021(6) 0.034(5) -0.001(5) 0.004(4) -0.006(4)
C15 0.029(5) 0.018(6) 0.025(5) 0.000(4) 0.006(4) -0.008(4)
C16 0.026(5) 0.028(7) 0.021(5) 0.001(4) 0.008(4) -0.006(4)
C17 0.038(6) 0.045(8) 0.014(6) -0.003(5) 0.008(5) -0.015(5)
C18 0.036(6) 0.043(8) 0.029(5) -0.007(5) 0.013(4) -0.009(5)
C19 0.026(5) 0.040(7) 0.036(5) -0.003(5) 0.009(4) -0.006(5)
C20 0.032(5) 0.033(7) 0.022(5) -0.005(5) 0.004(4) -0.004(5)
C21 0.024(5) 0.031(6) 0.022(5) -0.002(4) 0.007(4) -0.009(4)
C22 0.024(5) 0.024(6) 0.023(5) -0.002(4) 0.005(4) -0.004(4)
C23 0.019(5) 0.036(7) 0.030(5) -0.002(5) 0.000(4) -0.001(4)
C24 0.014(5) 0.046(8) 0.035(6) -0.004(5) 0.005(4) -0.004(4)
C25 0.027(5) 0.028(6) 0.033(5) -0.003(5) 0.009(4) 0.000(4)
C26 0.031(6) 0.036(7) 0.033(5) -0.001(5) 0.014(4) 0.002(5)
C27 0.038(6) 0.035(7) 0.027(6) 0.003(5) 0.011(4) -0.001(5)
C28 0.032(6) 0.031(7) 0.032(6) 0.004(5) 0.004(5) 0.003(5)
C29 0.026(5) 0.033(6) 0.029(5) -0.007(5) 0.005(4) -0.005(5)
C30 0.023(5) 0.028(7) 0.022(4) -0.007(4) 0.007(4) -0.008(4)

loop_
_atom_type_symbol
_atom_type_description
_atom_type_scat_dispersion_real
_atom_type_scat_dispersion_imag
_atom_type_scat_source
C C 0.0081 0.0038 'International Tables Vol C Tables 4.2.6.8 and 6.1.1.4'
H H 0.0000 0.0000 'International Tables Vol C Tables 4.2.6.8 and 6.1.1.4'
Ag Ag -0.2198 2.1767 'International Tables Vol C Tables 4.2.6.8 and 6.1.1.4'
N N 0.0147 0.0077 'International Tables Vol C Tables 4.2.6.8 and 6.1.1.4'
O O 0.0243 0.0140 'International Tables Vol C Tables 4.2.6.8 and 6.1.1.4'

loop_
_geom_angle_atom_site_label_1
_geom_angle_atom_site_label_2
_geom_angle_atom_site_label_3
_geom_angle
_geom_angle_site_symmetry_1
_geom_angle_site_symmetry_3
_geom_angle_publ_flag
O2 Ag1 O1 53.2(3) . . ?
N1 Ag1 O1 103.3(4) . . ?
N1 Ag1 O2 124.9(4) . . ?
N5 Ag1 O1 138.4(4) . . ?
N5 Ag1 O2 112.7(4) . . ?
N5 Ag1 N1 113.8(4) . . ?
N9 O1 Ag1 94.3(7) . . ?
N9 O2 Ag1 94.3(7) . . ?
N2 N1 Ag1 122.7(8) . . ?
N2 N1 C1 108.9(9) . . ?
C1 N1 Ag1 128.3(8) . . ?
N1 N2 N3 108.0(9) . . ?
N2 N3 C6 110.4(9) . . ?
N2 N3 C7 119.2(9) . . ?
C6 N3 C7 130.3(10) . . ?
C7 N4 C15 115.9(10) . . ?
N6 N5 Ag1 116.3(7) . . ?
N6 N5 C16 108.6(9) . . ?
C16 N5 Ag1 134.7(8) . . ?
N5 N6 N7 109.0(9) . . ?
N6 N7 C21 109.8(9) . . ?
N6 N7 C22 119.6(9) . . ?
C21 N7 C22 130.6(10) . . ?
C22 N8 C30 117.8(9) . . ?
O1 N9 O2 118.1(11) . . ?
O3 N9 O1 120.9(11) . . ?
O3 N9 O2 120.9(12) . . ?
C2 C1 N1 129.1(12) . . ?
C2 C1 C6 122.9(13) . . ?
C6 C1 N1 108.0(11) . . ?
C1 C2 H2 121.4 . . ?
C1 C2 C3 117.2(13) . . ?
C3 C2 H2 121.4 . . ?
C2 C3 H3 120.1 . . ?
C2 C3 C4 119.9(12) . . ?
C4 C3 H3 120.1 . . ?
C3 C4 H4 118.2 . . ?
C5 C4 C3 123.6(12) . . ?
C5 C4 H4 118.2 . . ?
C4 C5 H5 122.1 . . ?
C4 C5 C6 115.9(11) . . ?
C6 C5 H5 122.1 . . ?
N3 C6 C1 104.6(11) . . ?
N3 C6 C5 134.8(11) . . ?
C1 C6 C5 120.5(11) . . ?
N3 C7 C8 119.9(10) . . ?
N4 C7 N3 114.8(10) . . ?
N4 C7 C8 125.3(10) . . ?
C7 C8 H8 121.1 . . ?
C9 C8 C7 117.9(11) . . ?
C9 C8 H8 121.1 . . ?
C8 C9 H9 120.1 . . ?
C8 C9 C10 119.9(11) . . ?
C10 C9 H9 120.1 . . ?
C11 C10 C9 123.5(11) . . ?
C15 C10 C9 117.8(11) . . ?
C15 C10 C11 118.6(11) . . ?
C10 C11 H11 119.8 . . ?
C12 C11 C10 120.5(12) . . ?
C12 C11 H11 119.8 . . ?
C11 C12 H12 119.9 . . ?
C11 C12 C13 120.2(11) . . ?
C13 C12 H12 119.9 . . ?
C12 C13 H13 119.2 . . ?
C14 C13 C12 121.6(11) . . ?
C14 C13 H13 119.2 . . ?
C13 C14 H14 120.9 . . ?
C13 C14 C15 118.2(10) . . ?
C15 C14 H14 120.9 . . ?
N4 C15 C10 123.1(10) . . ?
N4 C15 C14 116.0(10) . . ?
C10 C15 C14 120.8(11) . . ?
C17 C16 N5 128.6(12) . . ?
C17 C16 C21 123.4(12) . . ?
C21 C16 N5 108.0(11) . . ?
C16 C17 H17 122.6 . . ?
C16 C17 C18 114.8(12) . . ?
C18 C17 H17 122.6 . . ?
C17 C18 H18 119.0 . . ?
C19 C18 C17 122.1(11) . . ?
C19 C18 H18 119.0 . . ?
C18 C19 H19 118.8 . . ?
C20 C19 C18 122.5(11) . . ?
C20 C19 H19 118.8 . . ?
C19 C20 H20 122.0 . . ?
C19 C20 C21 116.0(11) . . ?
C21 C20 H20 122.0 . . ?
N7 C21 C20 134.2(11) . . ?
C16 C21 N7 104.5(10) . . ?
C16 C21 C20 121.2(11) . . ?
N7 C22 C23 117.9(10) . . ?
N8 C22 N7 116.7(10) . . ?
N8 C22 C23 125.4(11) . . ?
C22 C23 H23 121.5 . . ?
C24 C23 C22 117.0(11) . . ?
C24 C23 H23 121.5 . . ?
C23 C24 H24 120.1 . . ?
C23 C24 C25 119.9(11) . . ?
C25 C24 H24 120.1 . . ?
C24 C25 C26 122.3(10) . . ?
C30 C25 C24 117.7(11) . . ?
C30 C25 C26 119.9(10) . . ?
C25 C26 H26 120.3 . . ?
C27 C26 C25 119.4(10) . . ?
C27 C26 H26 120.3 . . ?
C26 C27 H27 119.3 . . ?
C26 C27 C28 121.3(11) . . ?
C28 C27 H27 119.3 . . ?
C27 C28 H28 120.2 . . ?
C29 C28 C27 119.6(11) . . ?
C29 C28 H28 120.2 . . ?
C28 C29 H29 119.7 . . ?
C28 C29 C30 120.7(11) . . ?
C30 C29 H29 119.7 . . ?
N8 C30 C25 122.1(10) . . ?
N8 C30 C29 118.8(10) . . ?
C29 C30 C25 119.1(10) . . ?

loop_
_geom_bond_atom_site_label_1
_geom_bond_atom_site_label_2
_geom_bond_distance
_geom_bond_site_symmetry_2
_geom_bond_publ_flag
Ag1 O1 2.436(10) . ?
Ag1 O2 2.426(10) . ?
Ag1 N1 2.298(10) . ?
Ag1 N5 2.237(10) . ?
O1 N9 1.261(15) . ?
O2 N9 1.278(14) . ?
O3 N9 1.220(15) . ?
N1 N2 1.307(13) . ?
N1 C1 1.392(17) . ?
N2 N3 1.361(13) . ?
N3 C6 1.372(16) . ?
N3 C7 1.414(15) . ?
N4 C7 1.326(15) . ?
N4 C15 1.383(14) . ?
N5 N6 1.302(13) . ?
N5 C16 1.408(16) . ?
N6 N7 1.365(13) . ?
N7 C21 1.390(16) . ?
N7 C22 1.408(16) . ?
N8 C22 1.282(15) . ?
N8 C30 1.366(13) . ?
C1 C2 1.360(19) . ?
C1 C6 1.382(18) . ?
C2 H2 0.9500 . ?
C2 C3 1.385(19) . ?
C3 H3 0.9500 . ?
C3 C4 1.392(17) . ?
C4 H4 0.9500 . ?
C4 C5 1.356(16) . ?
C5 H5 0.9500 . ?
C5 C6 1.406(17) . ?
C7 C8 1.418(16) . ?
C8 H8 0.9500 . ?
C8 C9 1.354(16) . ?
C9 H9 0.9500 . ?
C9 C10 1.423(17) . ?
C10 C11 1.420(18) . ?
C10 C15 1.398(17) . ?
C11 H11 0.9500 . ?
C11 C12 1.364(18) . ?
C12 H12 0.9500 . ?
C12 C13 1.391(17) . ?
C13 H13 0.9500 . ?
C13 C14 1.385(16) . ?
C14 H14 0.9500 . ?
C14 C15 1.414(15) . ?
C16 C17 1.374(19) . ?
C16 C21 1.388(18) . ?
C17 H17 0.9500 . ?
C17 C18 1.40(2) . ?
C18 H18 0.9500 . ?
C18 C19 1.388(17) . ?
C19 H19 0.9500 . ?
C19 C20 1.368(16) . ?
C20 H20 0.9500 . ?
C20 C21 1.392(16) . ?
C22 C23 1.438(17) . ?
C23 H23 0.9500 . ?
C23 C24 1.355(18) . ?
C24 H24 0.9500 . ?
C24 C25 1.419(17) . ?
C25 C26 1.424(16) . ?
C25 C30 1.413(15) . ?
C26 H26 0.9500 . ?
C26 C27 1.359(17) . ?
C27 H27 0.9500 . ?
C27 C28 1.408(18) . ?
C28 H28 0.9500 . ?
C28 C29 1.388(18) . ?
C29 H29 0.9500 . ?
C29 C30 1.394(16) . ?

loop_
_geom_torsion_atom_site_label_1
_geom_torsion_atom_site_label_2
_geom_torsion_atom_site_label_3
_geom_torsion_atom_site_label_4
_geom_torsion
_geom_torsion_site_symmetry_1
_geom_torsion_site_symmetry_2
_geom_torsion_site_symmetry_3
_geom_torsion_site_symmetry_4
_geom_torsion_publ_flag
Ag1 O1 N9 O2 -3.2(13) . . . . ?
Ag1 O1 N9 O3 179.5(13) . . . . ?
Ag1 O2 N9 O1 3.2(13) . . . . ?
Ag1 O2 N9 O3 -179.5(12) . . . . ?
Ag1 N1 N2 N3 -175.3(7) . . . . ?
Ag1 N1 C1 C2 -4.5(18) . . . . ?
Ag1 N1 C1 C6 175.0(8) . . . . ?
Ag1 N5 N6 N7 -174.3(7) . . . . ?
Ag1 N5 C16 C17 -6.4(19) . . . . ?
Ag1 N5 C16 C21 172.6(9) . . . . ?
N1 N2 N3 C6 -0.7(13) . . . . ?
N1 N2 N3 C7 -178.5(10) . . . . ?
N1 C1 C2 C3 178.5(12) . . . . ?
N1 C1 C6 N3 0.7(12) . . . . ?
N1 C1 C6 C5 -179.3(10) . . . . ?
N2 N1 C1 C2 179.4(12) . . . . ?
N2 N1 C1 C6 -1.1(14) . . . . ?
N2 N3 C6 C1 0.0(12) . . . . ?
N2 N3 C6 C5 180.0(12) . . . . ?
N2 N3 C7 N4 -179.0(10) . . . . ?
N2 N3 C7 C8 1.2(16) . . . . ?
N3 C7 C8 C9 177.7(11) . . . . ?
N4 C7 C8 C9 -2.1(17) . . . . ?
N5 N6 N7 C21 0.4(13) . . . . ?
N5 N6 N7 C22 -178.8(10) . . . . ?
N5 C16 C17 C18 176.6(11) . . . . ?
N5 C16 C21 N7 -0.3(12) . . . . ?
N5 C16 C21 C20 -178.4(10) . . . . ?
N6 N5 C16 C17 -178.5(12) . . . . ?
N6 N5 C16 C21 0.5(13) . . . . ?
N6 N7 C21 C16 -0.1(12) . . . . ?
N6 N7 C21 C20 177.7(12) . . . . ?
N6 N7 C22 N8 -179.3(10) . . . . ?
N6 N7 C22 C23 0.2(15) . . . . ?
N7 C22 C23 C24 178.8(10) . . . . ?
N8 C22 C23 C24 -1.7(18) . . . . ?
C1 N1 N2 N3 1.1(13) . . . . ?
C1 C2 C3 C4 0.6(18) . . . . ?
C2 C1 C6 N3 -179.8(11) . . . . ?
C2 C1 C6 C5 0.2(18) . . . . ?
C2 C3 C4 C5 1(2) . . . . ?
C3 C4 C5 C6 -1.4(18) . . . . ?
C4 C5 C6 N3 -179.1(12) . . . . ?
C4 C5 C6 C1 1.0(16) . . . . ?
C6 N3 C7 N4 3.7(17) . . . . ?
C6 N3 C7 C8 -176.1(11) . . . . ?
C6 C1 C2 C3 -1.0(18) . . . . ?
C7 N3 C6 C1 177.5(11) . . . . ?
C7 N3 C6 C5 -2(2) . . . . ?
C7 N4 C15 C10 -2.1(15) . . . . ?
C7 N4 C15 C14 -179.7(10) . . . . ?
C7 C8 C9 C10 1.6(17) . . . . ?
C8 C9 C10 C11 -178.9(11) . . . . ?
C8 C9 C10 C15 -1.5(17) . . . . ?
C9 C10 C11 C12 178.8(12) . . . . ?
C9 C10 C15 N4 1.7(16) . . . . ?
C9 C10 C15 C14 179.3(10) . . . . ?
C10 C11 C12 C13 0.4(18) . . . . ?
C11 C10 C15 N4 179.3(10) . . . . ?
C11 C10 C15 C14 -3.2(16) . . . . ?
C11 C12 C13 C14 -0.5(18) . . . . ?
C12 C13 C14 C15 -1.3(17) . . . . ?
C13 C14 C15 N4 -179.2(10) . . . . ?
C13 C14 C15 C10 3.1(16) . . . . ?
C15 N4 C7 N3 -177.5(9) . . . . ?
C15 N4 C7 C8 2.3(16) . . . . ?
C15 C10 C11 C12 1.4(17) . . . . ?
C16 N5 N6 N7 -0.6(13) . . . . ?
C16 C17 C18 C19 2.3(18) . . . . ?
C17 C16 C21 N7 178.8(11) . . . . ?
C17 C16 C21 C20 0.7(17) . . . . ?
C17 C18 C19 C20 -1(2) . . . . ?
C18 C19 C20 C21 -1.0(18) . . . . ?
C19 C20 C21 N7 -176.5(12) . . . . ?
C19 C20 C21 C16 1.0(17) . . . . ?
C21 N7 C22 N8 1.6(17) . . . . ?
C21 N7 C22 C23 -178.9(11) . . . . ?
C21 C16 C17 C18 -2.2(17) . . . . ?
C22 N7 C21 C16 179.1(10) . . . . ?
C22 N7 C21 C20 -3(2) . . . . ?
C22 N8 C30 C25 -0.1(16) . . . . ?
C22 N8 C30 C29 178.4(11) . . . . ?
C22 C23 C24 C25 -1.4(17) . . . . ?
C23 C24 C25 C26 179.7(12) . . . . ?
C23 C24 C25 C30 3.5(17) . . . . ?
C24 C25 C26 C27 -178.6(12) . . . . ?
C24 C25 C30 N8 -2.8(17) . . . . ?
C24 C25 C30 C29 178.7(11) . . . . ?
C25 C26 C27 C28 0(2) . . . . ?
C26 C25 C30 N8 -179.2(11) . . . . ?
C26 C25 C30 C29 2.3(17) . . . . ?
C26 C27 C28 C29 2.5(19) . . . . ?
C27 C28 C29 C30 -2.6(18) . . . . ?
C28 C29 C30 N8 -178.4(11) . . . . ?
C28 C29 C30 C25 0.2(17) . . . . ?
C30 N8 C22 N7 -178.1(10) . . . . ?
C30 N8 C22 C23 2.4(17) . . . . ?
C30 C25 C26 C27 -2.4(19) . . . . ?

loop_
_twin_individual_id
_twin_individual_mass_fraction_refined
1 0.55(4)
2 0.45(4)
